data_1568399
loop_
_publ_author_name
'Radevych, Danylo'
'Gajdardziska-Josifovska, Marija'
'Weinert, Michael'

_publ_section_title
;
 Two-dimensional crystal phases of graphene monoxide
;
_journal_issue 5
_journal_name_full 'Physical Review B'
_journal_paper_doi 10.1103/PhysRevB.107.054104
_journal_volume 107
_journal_year 2023
_chemical_formula_sum 'C4 O4'
_chemical_formula_weight 56.02
_chemical_name_common 'alpha graphene monoxide (alpha-GmO^120)'
_space_group_IT_number 65
_space_group_name_Hall '-C 2 2'
_space_group_name_H-M_alt 'C m m m'
_space_group.reference_setting '065:-C 2 2'
_space_group.transform_Pp_abc a,b,c;0,0,0

_symmetry_Int_Tables_number 65
_symmetry_space_group_name_H-M 'C m m m'
_audit_creation_method FINDSYM
_cell_angle_alpha 90.0000000000
_cell_angle_beta 90.0000000000
_cell_angle_gamma 90.0000000000
_cell_formula_units_Z 2
_cell_length_a 5.09
_cell_length_b 2.94
_cell_length_c 25.0000000000
_cell_volume 374.115
_journal_article_reference 054104
_cod_data_source_file alpha-gmo120.cif
_cod_data_source_block findsym-output
_cod_depositor_comments 'DOI added.'
_cod_original_sg_symbol_H-M 'C 2/m 2/m 2/m'
_cod_struct_determination_method theoretical
_cod_database_code 1568399

loop_
_space_group_symop_id
_space_group_symop_operation_xyz
1 x,y,z
2 x,-y,-z
3 -x,y,-z
4 -x,-y,z
5 -x,-y,-z
6 -x,y,z
7 x,-y,z
8 x,y,-z
9 x+1/2,y+1/2,z
10 x+1/2,-y+1/2,-z
11 -x+1/2,y+1/2,-z
12 -x+1/2,-y+1/2,z
13 -x+1/2,-y+1/2,-z
14 -x+1/2,y+1/2,z
15 x+1/2,-y+1/2,z
16 x+1/2,y+1/2,-z

loop_
_atom_site_label
_atom_site_type_symbol
_atom_site_symmetry_multiplicity
_atom_site_Wyckoff_symbol
_atom_site_fract_x
_atom_site_fract_y
_atom_site_fract_z
_atom_site_occupancy
_atom_site_fract_symmform
O1 O 4 k 0.00000 0.00000 0.04320 1.00000 0,0,Dz
C1 C 4 g 0.17900 0.00000 0.00000 1.00000 Dx,0,0
